data_7117550
loop_
_publ_author_name
'Alexander, Benjamin E.'
'Coles, Simon J.'
'Fox, Bridget C.'
'Khan, Tahmina F.'
'Maliszewski, Joseph'
'Perry, Alexis'
'Pitak, Mateusz B.'
'Whiteman, Matthew'
'Wood, Mark E.'

_publ_section_title
;
 Investigating the generation of hydrogen sulfide from the
 phosphonamidodithioate slow-release donor GYY4137
;
_journal_issue 9
_journal_name_full 'Med. Chem. Commun.'
_journal_page_first 1649
_journal_paper_doi 10.1039/C5MD00170F
_journal_volume 6
_journal_year 2015
_chemical_formula_moiety 'C11 H15 N O2 P S2, C4 H10 N O'
_chemical_formula_sum 'C15 H25 N2 O3 P S2'
_chemical_formula_weight 376.46
_chemical_name_systematic
;
 ?
;
_space_group_IT_number 15
_symmetry_cell_setting monoclinic
_symmetry_space_group_name_Hall '-C 2yc'
_symmetry_space_group_name_H-M 'C 1 2/c 1'
_atom_sites_solution_hydrogens geom
_atom_sites_solution_primary direct
_atom_sites_solution_secondary difmap
_audit_creation_method SHELXL-97
_audit_update_record
;
2015-03-12 deposited with the CCDC.
2015-07-23 downloaded from the CCDC.
;
_cell_angle_alpha 90.00
_cell_angle_beta 101.4120(10)
_cell_angle_gamma 90.00
_cell_formula_units_Z 8
_cell_length_a 24.2051(3)
_cell_length_b 8.9799(2)
_cell_length_c 17.2946(3)
_cell_measurement_reflns_used 26732
_cell_measurement_temperature 120(2)
_cell_measurement_theta_max 27.48
_cell_measurement_theta_min 2.91
_cell_volume 3684.82(11)
_computing_cell_refinement 'DENZO (Otwinowski & Minor, 1997) & COLLECT (Hooft, R.W.W., 1998)'
_computing_data_collection 'COLLECT (Hooft, R.W.W., 1998)'
_computing_data_reduction 'DENZO (Otwinowski & Minor, 1997) & COLLECT (Hooft, R.W.W., 1998)'
_computing_structure_refinement 'SHELXL-97 (Sheldrick, 2008)'
_computing_structure_solution 'SHELXL-97 (Sheldrick, 2008)'
_diffrn_ambient_temperature 120(2)
_diffrn_detector_area_resol_mean '4096x4096pixels / 62x62mm'
_diffrn_measured_fraction_theta_full 0.997
_diffrn_measured_fraction_theta_max 0.997
_diffrn_measurement_device_type 'Bruker-Nonius APEX II CCD camera on \k-goniostat'
_diffrn_measurement_method '\f & \w scans'
_diffrn_radiation_monochromator '10cm confocal mirrors'
_diffrn_radiation_source 'Bruker-Nonius FR591 rotating anode'
_diffrn_radiation_type MoK\a
_diffrn_radiation_wavelength 0.71073
_diffrn_reflns_av_R_equivalents 0.0416
_diffrn_reflns_av_sigmaI/netI 0.0284
_diffrn_reflns_limit_h_max 31
_diffrn_reflns_limit_h_min -31
_diffrn_reflns_limit_k_max 11
_diffrn_reflns_limit_k_min -11
_diffrn_reflns_limit_l_max 22
_diffrn_reflns_limit_l_min -22
_diffrn_reflns_number 26236
_diffrn_reflns_theta_full 27.47
_diffrn_reflns_theta_max 27.47
_diffrn_reflns_theta_min 3.22
_exptl_absorpt_coefficient_mu 0.391
_exptl_absorpt_correction_T_max 0.9694
_exptl_absorpt_correction_T_min 0.9260
_exptl_absorpt_correction_type multi-scan
_exptl_absorpt_process_details 'SADABS 2007/2 (Sheldrick, G.M., 2007)'
_exptl_crystal_colour colourless
_exptl_crystal_density_diffrn 1.357
_exptl_crystal_density_method 'not measured'
_exptl_crystal_description block
_exptl_crystal_F_000 1600
_exptl_crystal_size_max 0.20
_exptl_crystal_size_mid 0.12
_exptl_crystal_size_min 0.08
_refine_diff_density_max 0.301
_refine_diff_density_min -0.274
_refine_diff_density_rms 0.051
_refine_ls_extinction_method none
_refine_ls_goodness_of_fit_ref 1.065
_refine_ls_hydrogen_treatment mixed
_refine_ls_matrix_type full
_refine_ls_number_parameters 217
_refine_ls_number_reflns 4230
_refine_ls_number_restraints 0
_refine_ls_restrained_S_all 1.065
_refine_ls_R_factor_all 0.0386
_refine_ls_R_factor_gt 0.0329
_refine_ls_shift/su_max 0.002
_refine_ls_shift/su_mean 0.000
_refine_ls_structure_factor_coef Fsqd
_refine_ls_weighting_details 'calc w=1/[\s^2^(Fo^2^)+(0.0251P)^2^+4.9390P] where P=(Fo^2^+2Fc^2^)/3'
_refine_ls_weighting_scheme calc
_refine_ls_wR_factor_gt 0.0761
_refine_ls_wR_factor_ref 0.0804
_reflns_number_gt 3784
_reflns_number_total 4230
_reflns_threshold_expression >2\s(I)
_cod_data_source_file c5md00170f2.cif
_cod_data_source_block GYY4137-3
_cod_depositor_comments 'Adding full bibliography for 7117550.cif.'
_cod_original_sg_symbol_H-M C2/c
_cod_database_code 7117550

loop_
_symmetry_equiv_pos_as_xyz
'x, y, z'
'-x, y, -z+1/2'
'x+1/2, y+1/2, z'
'-x+1/2, y+1/2, -z+1/2'
'-x, -y, -z'
'x, -y, z-1/2'
'-x+1/2, -y+1/2, -z'
'x+1/2, -y+1/2, z-1/2'

loop_
_atom_site_label
_atom_site_type_symbol
_atom_site_fract_x
_atom_site_fract_y
_atom_site_fract_z
_atom_site_U_iso_or_equiv
_atom_site_adp_type
_atom_site_occupancy
_atom_site_symmetry_multiplicity
_atom_site_calc_flag
_atom_site_refinement_flags
C1 C 0.92005(9) -0.51445(19) 0.28273(11) 0.0384(4) Uani 1 1 d .
H1A H 0.8833 -0.5434 0.2515 0.058 Uiso 1 1 calc R
H1B H 0.9284 -0.5749 0.3308 0.058 Uiso 1 1 calc R
H1C H 0.9493 -0.5305 0.2517 0.058 Uiso 1 1 calc R
C2 C 0.90844(6) -0.25903(17) 0.24406(9) 0.0243(3) Uani 1 1 d .
C3 C 0.90623(7) -0.11158(18) 0.26853(9) 0.0290(3) Uani 1 1 d .
H3 H 0.9114 -0.0888 0.3231 0.035 Uiso 1 1 calc R
C4 C 0.89654(7) 0.00118(18) 0.21341(9) 0.0283(3) Uani 1 1 d .
H4 H 0.8951 0.1015 0.2304 0.034 Uiso 1 1 calc R
C5 C 0.88882(6) -0.03048(17) 0.13283(9) 0.0228(3) Uani 1 1 d .
C6 C 0.89019(6) -0.17809(17) 0.10922(9) 0.0233(3) Uani 1 1 d .
H6 H 0.8845 -0.2009 0.0546 0.028 Uiso 1 1 calc R
C7 C 0.89979(6) -0.29326(17) 0.16414(9) 0.0243(3) Uani 1 1 d .
H7 H 0.9004 -0.3938 0.1473 0.029 Uiso 1 1 calc R
C8 C 0.98851(6) 0.16569(17) 0.11259(9) 0.0231(3) Uani 1 1 d .
H8A H 0.9887 0.0762 0.1461 0.028 Uiso 1 1 calc R
H8B H 0.9841 0.2546 0.1447 0.028 Uiso 1 1 calc R
C9 C 1.04350(6) 0.17548(17) 0.08314(9) 0.0241(3) Uani 1 1 d .
H9A H 1.0754 0.1795 0.1288 0.029 Uiso 1 1 calc R
H9B H 1.0480 0.0851 0.0522 0.029 Uiso 1 1 calc R
C10 C 0.94287(6) 0.28782(17) -0.00707(9) 0.0241(3) Uani 1 1 d .
H10A H 0.9366 0.3796 0.0218 0.029 Uiso 1 1 calc R
H10B H 0.9123 0.2800 -0.0543 0.029 Uiso 1 1 calc R
C11 C 0.99933(6) 0.29652(18) -0.03199(9) 0.0263(3) Uani 1 1 d .
H11A H 1.0043 0.2076 -0.0638 0.032 Uiso 1 1 calc R
H11B H 1.0002 0.3857 -0.0654 0.032 Uiso 1 1 calc R
C12 C 0.70025(8) -0.0448(2) 0.05424(10) 0.0343(4) Uani 1 1 d .
H12A H 0.7089 -0.0675 0.0019 0.041 Uiso 1 1 calc R
H12B H 0.6589 -0.0490 0.0497 0.041 Uiso 1 1 calc R
C13 C 0.72820(8) -0.1580(2) 0.11375(12) 0.0396(4) Uani 1 1 d .
H13A H 0.7135 -0.2584 0.0974 0.047 Uiso 1 1 calc R
H13B H 0.7693 -0.1580 0.1154 0.047 Uiso 1 1 calc R
C14 C 0.71497(8) 0.1390(2) 0.16196(10) 0.0348(4) Uani 1 1 d .
H14A H 0.6745 0.1479 0.1640 0.042 Uiso 1 1 calc R
H14B H 0.7336 0.2347 0.1796 0.042 Uiso 1 1 calc R
C15 C 0.74134(8) 0.0152(2) 0.21602(11) 0.0412(4) Uani 1 1 d .
H15A H 0.7825 0.0134 0.2178 0.049 Uiso 1 1 calc R
H15B H 0.7353 0.0349 0.2701 0.049 Uiso 1 1 calc R
N1 N 0.72115(6) 0.10672(16) 0.07967(8) 0.0280(3) Uani 1 1 d .
O3 O 0.71797(6) -0.12572(14) 0.19032(8) 0.0395(3) Uani 1 1 d .
N3 N 0.94146(5) 0.15710(14) 0.04406(7) 0.0208(2) Uani 1 1 d .
O1 O 0.91882(5) -0.36116(12) 0.30341(6) 0.0293(3) Uani 1 1 d .
O2 O 1.04474(4) 0.30435(12) 0.03500(6) 0.0245(2) Uani 1 1 d .
P1 P 0.876054(16) 0.11871(4) 0.06085(2) 0.02125(10) Uani 1 1 d .
S1 S 0.828170(16) 0.04771(4) -0.03927(2) 0.02585(10) Uani 1 1 d .
S2 S 0.843178(16) 0.29309(4) 0.10769(2) 0.02669(10) Uani 1 1 d .
H4N H 0.7570(10) 0.119(2) 0.0757(12) 0.047(6) Uiso 1 1 d .
H3N H 0.7027(9) 0.172(3) 0.0473(13) 0.044(6) Uiso 1 1 d .

loop_
_atom_site_aniso_label
_atom_site_aniso_U_11
_atom_site_aniso_U_22
_atom_site_aniso_U_33
_atom_site_aniso_U_23
_atom_site_aniso_U_13
_atom_site_aniso_U_12
C1 0.0601(12) 0.0233(9) 0.0319(9) 0.0071(7) 0.0092(8) 0.0099(8)
C2 0.0246(7) 0.0238(8) 0.0241(7) 0.0043(6) 0.0039(6) -0.0007(6)
C3 0.0386(9) 0.0261(8) 0.0212(7) 0.0000(6) 0.0029(6) -0.0028(7)
C4 0.0359(9) 0.0217(8) 0.0264(8) -0.0003(6) 0.0039(6) -0.0024(6)
C5 0.0208(7) 0.0229(7) 0.0242(7) 0.0035(6) 0.0033(5) -0.0028(6)
C6 0.0225(7) 0.0251(8) 0.0226(7) 0.0011(6) 0.0051(6) 0.0004(6)
C7 0.0262(7) 0.0204(7) 0.0267(7) 0.0002(6) 0.0063(6) 0.0018(6)
C8 0.0226(7) 0.0215(7) 0.0237(7) 0.0011(6) 0.0012(6) -0.0010(6)
C9 0.0226(7) 0.0191(7) 0.0290(8) -0.0006(6) 0.0013(6) 0.0000(6)
C10 0.0237(7) 0.0240(8) 0.0241(7) 0.0049(6) 0.0031(6) -0.0004(6)
C11 0.0255(8) 0.0288(8) 0.0245(7) 0.0014(6) 0.0048(6) -0.0040(6)
C12 0.0405(9) 0.0309(9) 0.0323(9) 0.0004(7) 0.0096(7) -0.0051(7)
C13 0.0479(11) 0.0251(9) 0.0484(11) 0.0036(8) 0.0161(9) 0.0022(8)
C14 0.0415(10) 0.0298(9) 0.0343(9) 0.0007(7) 0.0102(7) 0.0001(7)
C15 0.0440(10) 0.0458(11) 0.0321(9) 0.0056(8) 0.0032(8) -0.0014(9)
N1 0.0242(7) 0.0275(7) 0.0327(7) 0.0084(6) 0.0070(6) 0.0012(5)
O3 0.0469(7) 0.0338(7) 0.0391(7) 0.0126(6) 0.0113(6) 0.0006(6)
N3 0.0201(6) 0.0199(6) 0.0214(6) 0.0029(5) 0.0019(5) -0.0011(5)
O1 0.0408(6) 0.0220(6) 0.0239(5) 0.0044(4) 0.0031(5) 0.0005(5)
O2 0.0229(5) 0.0224(5) 0.0275(5) 0.0004(4) 0.0034(4) -0.0040(4)
P1 0.02080(19) 0.01938(19) 0.02301(19) 0.00232(14) 0.00298(14) -0.00078(14)
S1 0.02490(19) 0.0236(2) 0.0262(2) 0.00132(15) -0.00172(14) -0.00171(14)
S2 0.0288(2) 0.0226(2) 0.0295(2) 0.00013(15) 0.00785(15) 0.00265(15)

loop_
_atom_type_symbol
_atom_type_description
_atom_type_scat_dispersion_real
_atom_type_scat_dispersion_imag
_atom_type_scat_source
C C 0.0033 0.0016 'International Tables Vol C Tables 4.2.6.8 and 6.1.1.4'
H H 0.0000 0.0000 'International Tables Vol C Tables 4.2.6.8 and 6.1.1.4'
N N 0.0061 0.0033 'International Tables Vol C Tables 4.2.6.8 and 6.1.1.4'
O O 0.0106 0.0060 'International Tables Vol C Tables 4.2.6.8 and 6.1.1.4'
P P 0.1023 0.0942 'International Tables Vol C Tables 4.2.6.8 and 6.1.1.4'
S S 0.1246 0.1234 'International Tables Vol C Tables 4.2.6.8 and 6.1.1.4'

loop_
_geom_angle_atom_site_label_1
_geom_angle_atom_site_label_2
_geom_angle_atom_site_label_3
_geom_angle
O1 C1 H1A 109.5
O1 C1 H1B 109.5
H1A C1 H1B 109.5
O1 C1 H1C 109.5
H1A C1 H1C 109.5
H1B C1 H1C 109.5
O1 C2 C7 124.69(14)
O1 C2 C3 115.03(13)
C7 C2 C3 120.28(14)
C4 C3 C2 119.94(15)
C4 C3 H3 120.0
C2 C3 H3 120.0
C3 C4 C5 120.71(15)
C3 C4 H4 119.6
C5 C4 H4 119.6
C6 C5 C4 118.73(14)
C6 C5 P1 120.92(11)
C4 C5 P1 120.34(12)
C5 C6 C7 121.24(14)
C5 C6 H6 119.4
C7 C6 H6 119.4
C2 C7 C6 119.07(14)
C2 C7 H7 120.5
C6 C7 H7 120.5
N3 C8 C9 108.80(12)
N3 C8 H8A 109.9
C9 C8 H8A 109.9
N3 C8 H8B 109.9
C9 C8 H8B 109.9
H8A C8 H8B 108.3
O2 C9 C8 111.28(12)
O2 C9 H9A 109.4
C8 C9 H9A 109.4
O2 C9 H9B 109.4
C8 C9 H9B 109.4
H9A C9 H9B 108.0
N3 C10 C11 109.95(12)
N3 C10 H10A 109.7
C11 C10 H10A 109.7
N3 C10 H10B 109.7
C11 C10 H10B 109.7
H10A C10 H10B 108.2
O2 C11 C10 111.33(12)
O2 C11 H11A 109.4
C10 C11 H11A 109.4
O2 C11 H11B 109.4
C10 C11 H11B 109.4
H11A C11 H11B 108.0
N1 C12 C13 109.54(15)
N1 C12 H12A 109.8
C13 C12 H12A 109.8
N1 C12 H12B 109.8
C13 C12 H12B 109.8
H12A C12 H12B 108.2
O3 C13 C12 111.13(15)
O3 C13 H13A 109.4
C12 C13 H13A 109.4
O3 C13 H13B 109.4
C12 C13 H13B 109.4
H13A C13 H13B 108.0
N1 C14 C15 109.80(15)
N1 C14 H14A 109.7
C15 C14 H14A 109.7
N1 C14 H14B 109.7
C15 C14 H14B 109.7
H14A C14 H14B 108.2
O3 C15 C14 111.61(15)
O3 C15 H15A 109.3
C14 C15 H15A 109.3
O3 C15 H15B 109.3
C14 C15 H15B 109.3
H15A C15 H15B 108.0
C12 N1 C14 111.59(13)
C12 N1 H4N 111.5(14)
C14 N1 H4N 109.5(14)
C12 N1 H3N 109.1(14)
C14 N1 H3N 110.2(14)
H4N N1 H3N 104.6(19)
C15 O3 C13 109.89(14)
C10 N3 C8 109.55(11)
C10 N3 P1 113.37(9)
C8 N3 P1 118.07(10)
C2 O1 C1 118.13(13)
C9 O2 C11 109.28(11)
N3 P1 C5 103.25(6)
N3 P1 S1 108.56(5)
C5 P1 S1 110.59(5)
N3 P1 S2 111.66(5)
C5 P1 S2 109.14(5)
S1 P1 S2 113.19(2)

loop_
_geom_bond_atom_site_label_1
_geom_bond_atom_site_label_2
_geom_bond_distance
C1 O1 1.424(2)
C1 H1A 0.9800
C1 H1B 0.9800
C1 H1C 0.9800
C2 O1 1.3623(18)
C2 C7 1.391(2)
C2 C3 1.394(2)
C3 C4 1.379(2)
C3 H3 0.9500
C4 C5 1.398(2)
C4 H4 0.9500
C5 C6 1.389(2)
C5 P1 1.8132(15)
C6 C7 1.392(2)
C6 H6 0.9500
C7 H7 0.9500
C8 N3 1.4744(18)
C8 C9 1.519(2)
C8 H8A 0.9900
C8 H8B 0.9900
C9 O2 1.4294(18)
C9 H9A 0.9900
C9 H9B 0.9900
C10 N3 1.4741(18)
C10 C11 1.514(2)
C10 H10A 0.9900
C10 H10B 0.9900
C11 O2 1.4323(18)
C11 H11A 0.9900
C11 H11B 0.9900
C12 N1 1.487(2)
C12 C13 1.508(3)
C12 H12A 0.9900
C12 H12B 0.9900
C13 O3 1.424(2)
C13 H13A 0.9900
C13 H13B 0.9900
C14 N1 1.489(2)
C14 C15 1.510(3)
C14 H14A 0.9900
C14 H14B 0.9900
C15 O3 1.421(2)
C15 H15A 0.9900
C15 H15B 0.9900
N1 H4N 0.89(2)
N1 H3N 0.87(2)
N3 P1 1.7003(12)
P1 S1 1.9884(5)
P1 S2 1.9992(5)
